data_7707461
loop_
_publ_author_name
'Holzner, Richard'
'Porzelt, Amelie'
'Karaca, Uhut S.'
'Kiefer, Fiona'
'Frisch, Philipp'
'Wendel, Daniel'
'Holthausen, Max C.'
'Inoue, Shigeyoshi'

_publ_section_title
;
 Imino(silyl)disilenes: application in versatile bond activation,
 reversible oxidation and thermal isomerization.
;
_journal_issue 25
_journal_name_full 'Dalton transactions (Cambridge, England : 2003)'
_journal_page_first 8785
_journal_page_last 8793
_journal_paper_doi 10.1039/d1dt01629f
_journal_volume 50
_journal_year 2021
_chemical_compound_source 'see text'
_chemical_formula_moiety 'C34 H51 N3 Si2'
_chemical_formula_sum 'C34 H51 N3 Si2'
_chemical_formula_weight 557.96
_space_group_IT_number 14
_space_group_name_Hall '-P 2yn'
_space_group_name_H-M_alt 'P 1 21/n 1'
_symmetry_cell_setting monoclinic
_symmetry_Int_Tables_number 14
_symmetry_space_group_name_Hall '-P 2yn'
_symmetry_space_group_name_H-M 'P 1 21/n 1'
_atom_sites_solution_hydrogens geom
_audit_update_record
;
2021-01-27 deposited with the CCDC.	2021-05-20 downloaded from the CCDC.
;
_cell_angle_alpha 90
_cell_angle_beta 95.309(4)
_cell_angle_gamma 90
_cell_formula_units_Z 4
_cell_length_a 10.1287(11)
_cell_length_b 19.437(2)
_cell_length_c 16.5735(18)
_cell_measurement_reflns_used 9968
_cell_measurement_temperature 100
_cell_measurement_theta_max 25.6621
_cell_measurement_theta_min 2.2671
_cell_volume 3248.9(6)
_computing_cell_refinement 'SAINT (Bruker, 2017)'
_computing_data_collection 'APEX III Control Software (Bruker, 2016)'
_computing_data_reduction 'SAINT (Bruker, 2017)'
_computing_molecular_graphics 'PLATON (Spek, 2011)'
_computing_publication_material 'PLATON (Spek, 2011), enCIFer (Allen, 2014)'
_computing_structure_refinement 'SHELXL2014 (Sheldrick, 2014), SHELXLE (Huebschle, 2011)'
_computing_structure_solution 'SHELXT (Sheldrick, 2015)'
_diffrn_ambient_temperature 100
_diffrn_detector ' CMOS plate '
_diffrn_detector_area_resol_mean 16
_diffrn_measured_fraction_theta_full 0.999
_diffrn_measured_fraction_theta_max 0.999
_diffrn_measurement_device ' \k-geometry diffractometer '
_diffrn_measurement_device_type ' Bruker Photon CMOS '
_diffrn_measurement_method ' phi- and omega-rotation '
_diffrn_radiation_monochromator 'Helios optic'
_diffrn_radiation_probe x-ray
_diffrn_radiation_source 'IMS microsource'
_diffrn_radiation_type MoK\a
_diffrn_radiation_wavelength 0.71073
_diffrn_reflns_av_R_equivalents 0.0606
_diffrn_reflns_av_unetI/netI 0.0159
_diffrn_reflns_limit_h_max 12
_diffrn_reflns_limit_h_min -12
_diffrn_reflns_limit_k_max 23
_diffrn_reflns_limit_k_min -23
_diffrn_reflns_limit_l_max 19
_diffrn_reflns_limit_l_min -19
_diffrn_reflns_number 144772
_diffrn_reflns_reduction_process
;
;
_diffrn_reflns_theta_full 25.24
_diffrn_reflns_theta_max 25.35
_diffrn_reflns_theta_min 2.27
_exptl_absorpt_coefficient_mu 0.136
_exptl_absorpt_correction_T_max 0.7453
_exptl_absorpt_correction_T_min 0.7141
_exptl_absorpt_correction_type multi-scan
_exptl_absorpt_process_details 'SADABS 2016/2, Bruker, 2016'
_exptl_crystal_colour 'clear colorless'
_exptl_crystal_density_diffrn 1.141
_exptl_crystal_density_method 'Not Measured'
_exptl_crystal_description fragment
_exptl_crystal_F_000 1216
_exptl_crystal_size_max 0.285
_exptl_crystal_size_mid 0.148
_exptl_crystal_size_min 0.098
_refine_diff_density_max 0.359
_refine_diff_density_min -0.346
_refine_diff_density_rms 0.044
_refine_ls_extinction_method none
_refine_ls_goodness_of_fit_ref 1.122
_refine_ls_hydrogen_treatment constr
_refine_ls_matrix_type full
_refine_ls_number_parameters 365
_refine_ls_number_reflns 5953
_refine_ls_number_restraints 0
_refine_ls_restrained_S_all 1.122
_refine_ls_R_factor_all 0.0447
_refine_ls_R_factor_gt 0.0404
_refine_ls_shift/su_max 0.018
_refine_ls_shift/su_mean 0.000
_refine_ls_structure_factor_coef Fsqd
_refine_ls_weighting_details 'W=1/[\S^2^(FO^2^)+(0.0446P)^2^+2.1762P] WHERE P=(FO^2^+2FC^2^)/3'
_refine_ls_weighting_scheme calc
_refine_ls_wR_factor_gt 0.1000
_refine_ls_wR_factor_ref 0.1026
_reflns_number_gt 5470
_reflns_number_total 5953
_reflns_threshold_expression I>2\s(I)
_cod_data_source_file d1dt01629f2.cif
_cod_data_source_block compound_3
_cod_depositor_comments 'Adding full bibliography for 7707458--7707464.cif.'
_cod_original_sg_symbol_H-M 'P 21/n'
_cod_database_code 7707461

loop_
_space_group_symop_id
_space_group_symop_operation_xyz
1 x,y,z
2 1/2-x,1/2+y,1/2-z
3 -x,-y,-z
4 1/2+x,1/2-y,1/2+z

loop_
_atom_site_aniso_label
_atom_site_aniso_U_11
_atom_site_aniso_U_22
_atom_site_aniso_U_33
_atom_site_aniso_U_23
_atom_site_aniso_U_13
_atom_site_aniso_U_12
Si1 0.0120(2) 0.0115(2) 0.0139(2) 0.0006(2) 0.0029(2) 0.0008(2)
Si2 0.0116(2) 0.0132(2) 0.0141(2) -0.0001(2) 0.0030(2) 0.0004(2)
N1 0.0138(7) 0.0148(7) 0.0174(7) 0.0003(5) 0.0024(5) 0.0011(5)
N2 0.0139(7) 0.0138(7) 0.0185(7) 0.0007(5) 0.0010(5) 0.0016(5)
N3 0.0146(7) 0.0131(7) 0.0172(7) 0.0002(5) 0.0015(5) -0.0008(5)
C1 0.0159(8) 0.0130(8) 0.0116(7) 0.0003(6) 0.0038(6) 0.0009(6)
C2 0.0136(8) 0.0232(9) 0.0207(9) 0.0014(7) -0.0011(6) 0.0025(7)
C3 0.0137(8) 0.0229(9) 0.0199(8) 0.0003(7) 0.0006(6) -0.0030(7)
C4 0.0186(8) 0.0128(8) 0.0206(8) 0.0021(6) 0.0053(7) 0.0020(6)
C5 0.0286(9) 0.0143(8) 0.0240(9) -0.0012(7) 0.0004(7) 0.0009(7)
C6 0.0276(10) 0.0190(9) 0.0343(10) 0.0075(8) 0.0138(8) 0.0021(7)
C7 0.0259(9) 0.0187(9) 0.0259(9) 0.0044(7) 0.0032(7) 0.0064(7)
C8 0.0207(8) 0.0118(8) 0.0176(8) 0.0011(6) 0.0029(6) -0.0019(6)
C9 0.0247(9) 0.0196(9) 0.0180(9) 0.0023(7) 0.0020(7) -0.0009(7)
C10 0.0266(9) 0.0146(8) 0.0245(9) -0.0004(7) 0.0068(7) 0.0018(7)
C11 0.0293(10) 0.0178(9) 0.0226(9) 0.0014(7) 0.0006(7) -0.0065(7)
C12 0.0172(8) 0.0271(9) 0.0197(9) -0.0014(7) 0.0064(7) 0.0010(7)
C13 0.0192(8) 0.0132(8) 0.0176(8) 0.0001(6) 0.0022(6) -0.0016(6)
C14 0.0326(10) 0.0154(9) 0.0265(10) -0.0008(7) -0.0007(8) 0.0020(7)
C15 0.0218(9) 0.0235(9) 0.0253(9) 0.0015(7) 0.0043(7) -0.0090(7)
C16 0.0232(9) 0.0203(9) 0.0222(9) -0.0020(7) -0.0015(7) -0.0027(7)
C17 0.0183(8) 0.0142(8) 0.0164(8) 0.0009(6) 0.0022(6) 0.0017(6)
C18 0.0220(9) 0.0231(9) 0.0270(9) 0.0009(7) 0.0059(7) 0.0088(7)
C19 0.0261(9) 0.0202(9) 0.0202(9) 0.0030(7) -0.0015(7) 0.0028(7)
C20 0.0283(10) 0.0157(8) 0.0263(9) 0.0012(7) -0.0008(8) -0.0014(7)
C21 0.0123(7) 0.0165(8) 0.0160(8) 0.0011(6) 0.0032(6) 0.0007(6)
C22 0.0112(7) 0.0168(8) 0.0155(8) 0.0004(6) 0.0029(6) 0.0011(6)
C23 0.0123(8) 0.0154(8) 0.0212(8) -0.0020(7) 0.0056(6) -0.0016(6)
C24 0.0134(8) 0.0175(8) 0.0219(8) -0.0007(7) 0.0013(6) -0.0008(6)
C25 0.0152(8) 0.0247(9) 0.0213(9) -0.0056(7) 0.0042(7) -0.0028(7)
C26 0.0229(9) 0.0198(9) 0.0299(10) -0.0081(7) 0.0119(7) -0.0014(7)
C27 0.0366(11) 0.0151(9) 0.0322(10) 0.0020(7) 0.0115(8) 0.0057(8)
C28 0.0334(10) 0.0192(9) 0.0207(9) 0.0018(7) 0.0089(8) 0.0038(8)
C29 0.0121(7) 0.0171(8) 0.0143(8) 0.0009(6) 0.0002(6) -0.0011(6)
C30 0.0173(8) 0.0193(9) 0.0199(8) -0.0009(7) 0.0059(7) -0.0010(7)
C31 0.0230(9) 0.0152(8) 0.0260(9) 0.0011(7) 0.0036(7) -0.0020(7)
C32 0.0198(8) 0.0245(9) 0.0185(8) 0.0051(7) 0.0009(7) -0.0082(7)
C33 0.0189(8) 0.0278(9) 0.0155(8) -0.0015(7) 0.0048(7) -0.0047(7)
C34 0.0165(8) 0.0183(8) 0.0171(8) -0.0018(6) 0.0011(6) -0.0014(6)

loop_
_atom_site_label
_atom_site_type_symbol
_atom_site_thermal_displace_type
_atom_site_fract_x
_atom_site_fract_y
_atom_site_fract_z
_atom_site_occupancy
_atom_site_U_iso_or_equiv
_atom_site_calc_flag
_atom_site_refinement_flags
_atom_site_disorder_assembly
_atom_site_disorder_group
Si1 Si Uani 0.57551(4) 0.68665(2) 0.73572(3) 1.000 0.0124(1) d . . .
Si2 Si Uani 0.47557(4) 0.68370(2) 0.60132(3) 1.000 0.0129(1) d . . .
N1 N Uani 0.73850(13) 0.68402(7) 0.73164(8) 1.000 0.0153(4) d . . .
N2 N Uani 0.94336(13) 0.63247(7) 0.78445(8) 1.000 0.0154(4) d . . .
N3 N Uani 0.93820(13) 0.74551(7) 0.77585(8) 1.000 0.0150(4) d . . .
C1 C Uani 0.85959(16) 0.68718(8) 0.76225(9) 1.000 0.0133(4) d . . .
C2 C Uani 1.06848(16) 0.65732(9) 0.81068(10) 1.000 0.0193(5) d . . .
C3 C Uani 1.06596(16) 0.72570(9) 0.80507(10) 1.000 0.0189(5) d . . .
C4 C Uani 0.90674(16) 0.55868(8) 0.77605(10) 1.000 0.0171(5) d . . .
C5 C Uani 0.86383(18) 0.54328(9) 0.68697(11) 1.000 0.0224(5) d . . .
C6 C Uani 0.79703(19) 0.54336(9) 0.83074(12) 1.000 0.0263(6) d . . .
C7 C Uani 1.02684(18) 0.51410(9) 0.80329(11) 1.000 0.0235(5) d . . .
C8 C Uani 0.89915(17) 0.81637(8) 0.74901(10) 1.000 0.0166(5) d . . .
C9 C Uani 0.87546(18) 0.81665(9) 0.65662(10) 1.000 0.0208(5) d . . .
C10 C Uani 0.77544(18) 0.83893(9) 0.78786(11) 1.000 0.0216(5) d . . .
C11 C Uani 1.01216(18) 0.86578(9) 0.77580(11) 1.000 0.0234(5) d . . .
C12 C Uani 0.61113(17) 0.67570(9) 0.53160(11) 1.000 0.0210(5) d . . .
C13 C Uani 0.37056(16) 0.60145(8) 0.58951(10) 1.000 0.0166(5) d . . .
C14 C Uani 0.46511(19) 0.54056(9) 0.60892(11) 1.000 0.0251(6) d . . .
C15 C Uani 0.26289(18) 0.59944(9) 0.64880(11) 1.000 0.0234(5) d . . .
C16 C Uani 0.30542(18) 0.59174(9) 0.50285(10) 1.000 0.0221(5) d . . .
C17 C Uani 0.38626(16) 0.76907(8) 0.57524(10) 1.000 0.0163(5) d . . .
C18 C Uani 0.26614(18) 0.77909(9) 0.62432(11) 1.000 0.0238(5) d . . .
C19 C Uani 0.33929(18) 0.77495(9) 0.48449(10) 1.000 0.0224(5) d . . .
C20 C Uani 0.48523(19) 0.82759(9) 0.59615(11) 1.000 0.0236(5) d . . .
C21 C Uani 0.49660(15) 0.72495(8) 0.82074(10) 1.000 0.0148(4) d . . .
C22 C Uani 0.48864(15) 0.65547(8) 0.82169(10) 1.000 0.0144(4) d . . .
C23 C Uani 0.46483(15) 0.78299(8) 0.87226(10) 1.000 0.0161(5) d . . .
C24 C Uani 0.48035(16) 0.77909(9) 0.95707(10) 1.000 0.0176(5) d . . .
C25 C Uani 0.45382(16) 0.83542(9) 1.00440(11) 1.000 0.0202(5) d . . .
C26 C Uani 0.41159(18) 0.89676(9) 0.96852(11) 1.000 0.0236(5) d . . .
C27 C Uani 0.3964(2) 0.90147(9) 0.88495(12) 1.000 0.0275(6) d . . .
C28 C Uani 0.42357(19) 0.84555(9) 0.83741(11) 1.000 0.0240(5) d . . .
C29 C Uani 0.43185(15) 0.60201(8) 0.87104(9) 1.000 0.0146(4) d . . .
C30 C Uani 0.45197(16) 0.53282(9) 0.85321(10) 1.000 0.0186(5) d . . .
C31 C Uani 0.39850(17) 0.48053(9) 0.89695(11) 1.000 0.0213(5) d . . .
C32 C Uani 0.32142(17) 0.49612(9) 0.95884(10) 1.000 0.0210(5) d . . .
C33 C Uani 0.29754(17) 0.56430(9) 0.97666(10) 1.000 0.0205(5) d . . .
C34 C Uani 0.35251(16) 0.61690(9) 0.93387(10) 1.000 0.0173(5) d . . .
H2 H Uiso 1.14314 0.63021 0.82943 1.000 0.0230 c RU . .
H3 H Uiso 1.13864 0.75573 0.81864 1.000 0.0230 c RU . .
H5A H Uiso 0.93714 0.55347 0.65419 1.000 0.0340 c RU . .
H5B H Uiso 0.78717 0.57189 0.66870 1.000 0.0340 c RU . .
H5C H Uiso 0.83970 0.49460 0.68094 1.000 0.0340 c RU . .
H6A H Uiso 0.72080 0.57328 0.81576 1.000 0.0390 c RU . .
H6B H Uiso 0.82997 0.55184 0.88734 1.000 0.0390 c RU . .
H6C H Uiso 0.76989 0.49513 0.82424 1.000 0.0390 c RU . .
H7A H Uiso 1.09971 0.52500 0.77044 1.000 0.0350 c RU . .
H7B H Uiso 1.00313 0.46543 0.79642 1.000 0.0350 c RU . .
H7C H Uiso 1.05474 0.52326 0.86048 1.000 0.0350 c RU . .
H9A H Uiso 0.95705 0.80306 0.63336 1.000 0.0310 c RU . .
H9B H Uiso 0.84961 0.86297 0.63789 1.000 0.0310 c RU . .
H9C H Uiso 0.80452 0.78411 0.63935 1.000 0.0310 c RU . .
H10A H Uiso 0.75381 0.88655 0.77236 1.000 0.0320 c RU . .
H10B H Uiso 0.79196 0.83584 0.84696 1.000 0.0320 c RU . .
H10C H Uiso 0.70107 0.80890 0.76925 1.000 0.0320 c RU . .
H11A H Uiso 1.09123 0.85314 0.74926 1.000 0.0350 c RU . .
H11B H Uiso 1.03193 0.86300 0.83472 1.000 0.0350 c RU . .
H11C H Uiso 0.98580 0.91287 0.76060 1.000 0.0350 c RU . .
H12A H Uiso 0.57186 0.66747 0.47616 1.000 0.0320 c RU . .
H12B H Uiso 0.66918 0.63713 0.54912 1.000 0.0320 c RU . .
H12C H Uiso 0.66299 0.71832 0.53320 1.000 0.0320 c RU . .
H14A H Uiso 0.53132 0.53914 0.56942 1.000 0.0380 c RU . .
H14B H Uiso 0.41440 0.49755 0.60619 1.000 0.0380 c RU . .
H14C H Uiso 0.50986 0.54617 0.66352 1.000 0.0380 c RU . .
H15A H Uiso 0.21545 0.55551 0.64324 1.000 0.0350 c RU . .
H15B H Uiso 0.20035 0.63733 0.63664 1.000 0.0350 c RU . .
H15C H Uiso 0.30412 0.60421 0.70439 1.000 0.0350 c RU . .
H16A H Uiso 0.37333 0.59439 0.46451 1.000 0.0330 c RU . .
H16B H Uiso 0.23934 0.62796 0.49048 1.000 0.0330 c RU . .
H16C H Uiso 0.26203 0.54666 0.49826 1.000 0.0330 c RU . .
H18A H Uiso 0.23247 0.82614 0.61673 1.000 0.0360 c RU . .
H18B H Uiso 0.29302 0.77119 0.68191 1.000 0.0360 c RU . .
H18C H Uiso 0.19636 0.74634 0.60563 1.000 0.0360 c RU . .
H19A H Uiso 0.41524 0.76930 0.45249 1.000 0.0340 c RU . .
H19B H Uiso 0.29916 0.82027 0.47352 1.000 0.0340 c RU . .
H19C H Uiso 0.27359 0.73903 0.46966 1.000 0.0340 c RU . .
H20A H Uiso 0.56016 0.82324 0.56308 1.000 0.0350 c RU . .
H20B H Uiso 0.51753 0.82497 0.65366 1.000 0.0350 c RU . .
H20C H Uiso 0.44122 0.87194 0.58505 1.000 0.0350 c RU . .
H24 H Uiso 0.50947 0.73727 0.98251 1.000 0.0210 c RU . .
H25 H Uiso 0.46474 0.83180 1.06180 1.000 0.0240 c RU . .
H26 H Uiso 0.39322 0.93528 1.00096 1.000 0.0280 c RU . .
H27 H Uiso 0.36701 0.94342 0.85991 1.000 0.0330 c RU . .
H28 H Uiso 0.41393 0.84991 0.78008 1.000 0.0290 c RU . .
H30 H Uiso 0.50351 0.52126 0.81010 1.000 0.0220 c RU . .
H31 H Uiso 0.41503 0.43384 0.88423 1.000 0.0260 c RU . .
H32 H Uiso 0.28503 0.46037 0.98899 1.000 0.0250 c RU . .
H33 H Uiso 0.24305 0.57525 1.01853 1.000 0.0250 c RU . .
H34 H Uiso 0.33619 0.66345 0.94731 1.000 0.0210 c RU . .

loop_
_atom_type_symbol
_atom_type_description
_atom_type_scat_dispersion_real
_atom_type_scat_dispersion_imag
_atom_type_scat_source
C C 0.0033 0.0016 ' International Tables Vol C Tables 4.2.6.8 and 6.1.1.4'
H H 0.0000 0.0000 ' International Tables Vol C Tables 4.2.6.8 and 6.1.1.4'
N N 0.0061 0.0033 ' International Tables Vol C Tables 4.2.6.8 and 6.1.1.4'
Si Si 0.0817 0.0704 ' International Tables Vol C Tables 4.2.6.8 and 6.1.1.4'

loop_
_geom_angle_atom_site_label_1
_geom_angle_atom_site_label_2
_geom_angle_atom_site_label_3
_geom_angle
_geom_angle_site_symmetry_1
_geom_angle_site_symmetry_2
_geom_angle_site_symmetry_3
_geom_angle_publ_flag
Si2 Si1 N1 107.59(5) . . . yes
Si2 Si1 C21 123.62(5) . . . yes
Si2 Si1 C22 121.82(5) . . . yes
N1 Si1 C21 123.22(7) . . . yes
N1 Si1 C22 124.66(7) . . . yes
C21 Si1 C22 43.08(7) . . . yes
Si1 Si2 C12 107.94(6) . . . yes
Si1 Si2 C13 107.55(5) . . . yes
Si1 Si2 C17 110.09(5) . . . yes
C12 Si2 C13 107.31(8) . . . yes
C12 Si2 C17 106.78(8) . . . yes
C13 Si2 C17 116.85(7) . . . yes
Si1 N1 C1 154.10(12) . . . yes
C1 N2 C2 109.53(13) . . . yes
C1 N2 C4 125.01(13) . . . yes
C2 N2 C4 125.34(13) . . . yes
C1 N3 C3 109.28(13) . . . yes
C1 N3 C8 124.94(13) . . . yes
C3 N3 C8 124.87(14) . . . yes
N1 C1 N2 127.28(15) . . . yes
N1 C1 N3 127.87(15) . . . yes
N2 C1 N3 104.75(13) . . . yes
N2 C2 C3 108.32(15) . . . yes
N3 C3 C2 108.13(15) . . . yes
N2 C4 C5 109.01(13) . . . yes
N2 C4 C6 108.78(13) . . . yes
N2 C4 C7 109.58(13) . . . yes
C5 C4 C6 112.17(14) . . . no
C5 C4 C7 108.77(14) . . . no
C6 C4 C7 108.50(14) . . . no
N3 C8 C9 108.38(13) . . . yes
N3 C8 C10 110.22(13) . . . yes
N3 C8 C11 108.86(13) . . . yes
C9 C8 C10 111.29(14) . . . no
C9 C8 C11 109.44(14) . . . no
C10 C8 C11 108.61(14) . . . no
Si2 C13 C14 106.93(11) . . . yes
Si2 C13 C15 112.07(11) . . . yes
Si2 C13 C16 112.56(11) . . . yes
C14 C13 C15 108.19(14) . . . no
C14 C13 C16 107.85(13) . . . no
C15 C13 C16 109.06(14) . . . no
Si2 C17 C18 111.71(11) . . . yes
Si2 C17 C19 112.38(11) . . . yes
Si2 C17 C20 107.79(11) . . . yes
C18 C17 C19 108.63(14) . . . no
C18 C17 C20 108.61(14) . . . no
C19 C17 C20 107.58(14) . . . no
Si1 C21 C22 68.64(10) . . . yes
Si1 C21 C23 152.88(12) . . . yes
C22 C21 C23 138.03(15) . . . no
Si1 C22 C21 68.28(10) . . . yes
Si1 C22 C29 154.14(12) . . . yes
C21 C22 C29 137.55(15) . . . no
C21 C23 C24 122.09(15) . . . no
C21 C23 C28 120.19(15) . . . no
C24 C23 C28 117.66(15) . . . no
C23 C24 C25 120.97(16) . . . no
C24 C25 C26 120.38(17) . . . no
C25 C26 C27 119.30(16) . . . no
C26 C27 C28 120.56(17) . . . no
C23 C28 C27 121.11(17) . . . no
C22 C29 C30 119.36(14) . . . no
C22 C29 C34 123.15(14) . . . no
C30 C29 C34 117.43(15) . . . no
C29 C30 C31 121.57(15) . . . no
C30 C31 C32 120.20(16) . . . no
C31 C32 C33 119.43(16) . . . no
C32 C33 C34 120.62(16) . . . no
C29 C34 C33 120.73(16) . . . no
N2 C2 H2 126.00 . . . no
C3 C2 H2 126.00 . . . no
N3 C3 H3 126.00 . . . no
C2 C3 H3 126.00 . . . no
C4 C5 H5A 109.00 . . . no
C4 C5 H5B 109.00 . . . no
C4 C5 H5C 109.00 . . . no
H5A C5 H5B 109.00 . . . no
H5A C5 H5C 109.00 . . . no
H5B C5 H5C 109.00 . . . no
C4 C6 H6A 109.00 . . . no
C4 C6 H6B 109.00 . . . no
C4 C6 H6C 109.00 . . . no
H6A C6 H6B 109.00 . . . no
H6A C6 H6C 109.00 . . . no
H6B C6 H6C 109.00 . . . no
C4 C7 H7A 109.00 . . . no
C4 C7 H7B 109.00 . . . no
C4 C7 H7C 109.00 . . . no
H7A C7 H7B 109.00 . . . no
H7A C7 H7C 109.00 . . . no
H7B C7 H7C 109.00 . . . no
C8 C9 H9A 109.00 . . . no
C8 C9 H9B 109.00 . . . no
C8 C9 H9C 109.00 . . . no
H9A C9 H9B 109.00 . . . no
H9A C9 H9C 109.00 . . . no
H9B C9 H9C 109.00 . . . no
C8 C10 H10A 109.00 . . . no
C8 C10 H10B 109.00 . . . no
C8 C10 H10C 109.00 . . . no
H10A C10 H10B 109.00 . . . no
H10A C10 H10C 109.00 . . . no
H10B C10 H10C 109.00 . . . no
C8 C11 H11A 109.00 . . . no
C8 C11 H11B 109.00 . . . no
C8 C11 H11C 109.00 . . . no
H11A C11 H11B 109.00 . . . no
H11A C11 H11C 109.00 . . . no
H11B C11 H11C 109.00 . . . no
Si2 C12 H12A 109.00 . . . no
Si2 C12 H12B 109.00 . . . no
Si2 C12 H12C 109.00 . . . no
H12A C12 H12B 109.00 . . . no
H12A C12 H12C 109.00 . . . no
H12B C12 H12C 109.00 . . . no
C13 C14 H14A 109.00 . . . no
C13 C14 H14B 109.00 . . . no
C13 C14 H14C 109.00 . . . no
H14A C14 H14B 109.00 . . . no
H14A C14 H14C 109.00 . . . no
H14B C14 H14C 109.00 . . . no
C13 C15 H15A 109.00 . . . no
C13 C15 H15B 109.00 . . . no
C13 C15 H15C 109.00 . . . no
H15A C15 H15B 109.00 . . . no
H15A C15 H15C 109.00 . . . no
H15B C15 H15C 109.00 . . . no
C13 C16 H16A 109.00 . . . no
C13 C16 H16B 109.00 . . . no
C13 C16 H16C 109.00 . . . no
H16A C16 H16B 109.00 . . . no
H16A C16 H16C 109.00 . . . no
H16B C16 H16C 109.00 . . . no
C17 C18 H18A 109.00 . . . no
C17 C18 H18B 109.00 . . . no
C17 C18 H18C 109.00 . . . no
H18A C18 H18B 109.00 . . . no
H18A C18 H18C 109.00 . . . no
H18B C18 H18C 109.00 . . . no
C17 C19 H19A 109.00 . . . no
C17 C19 H19B 109.00 . . . no
C17 C19 H19C 109.00 . . . no
H19A C19 H19B 109.00 . . . no
H19A C19 H19C 109.00 . . . no
H19B C19 H19C 109.00 . . . no
C17 C20 H20A 109.00 . . . no
C17 C20 H20B 109.00 . . . no
C17 C20 H20C 109.00 . . . no
H20A C20 H20B 109.00 . . . no
H20A C20 H20C 109.00 . . . no
H20B C20 H20C 109.00 . . . no
C23 C24 H24 120.00 . . . no
C25 C24 H24 120.00 . . . no
C24 C25 H25 120.00 . . . no
C26 C25 H25 120.00 . . . no
C25 C26 H26 120.00 . . . no
C27 C26 H26 120.00 . . . no
C26 C27 H27 120.00 . . . no
C28 C27 H27 120.00 . . . no
C23 C28 H28 119.00 . . . no
C27 C28 H28 119.00 . . . no
C29 C30 H30 119.00 . . . no
C31 C30 H30 119.00 . . . no
C30 C31 H31 120.00 . . . no
C32 C31 H31 120.00 . . . no
C31 C32 H32 120.00 . . . no
C33 C32 H32 120.00 . . . no
C32 C33 H33 120.00 . . . no
C34 C33 H33 120.00 . . . no
C29 C34 H34 120.00 . . . no
C33 C34 H34 120.00 . . . no

loop_
_geom_bond_atom_site_label_1
_geom_bond_atom_site_label_2
_geom_bond_distance
_geom_bond_site_symmetry_1
_geom_bond_site_symmetry_2
_geom_bond_publ_flag
Si1 Si2 2.3606(7) . . yes
Si1 N1 1.6593(14) . . yes
Si1 C21 1.8404(17) . . yes
Si1 C22 1.8449(17) . . yes
Si2 C12 1.8810(18) . . yes
Si2 C13 1.9201(16) . . yes
Si2 C17 1.9199(16) . . yes
N1 C1 1.285(2) . . yes
N2 C1 1.389(2) . . yes
N2 C2 1.388(2) . . yes
N2 C4 1.485(2) . . yes
N3 C1 1.392(2) . . yes
N3 C3 1.393(2) . . yes
N3 C8 1.490(2) . . yes
C2 C3 1.332(2) . . no
C4 C5 1.530(2) . . no
C4 C6 1.527(3) . . no
C4 C7 1.527(2) . . no
C8 C9 1.528(2) . . no
C8 C10 1.525(2) . . no
C8 C11 1.528(2) . . no
C13 C14 1.538(2) . . no
C13 C15 1.535(2) . . no
C13 C16 1.536(2) . . no
C17 C18 1.537(2) . . no
C17 C19 1.539(2) . . no
C17 C20 1.534(2) . . no
C21 C22 1.353(2) . . no
C21 C23 1.468(2) . . no
C22 C29 1.472(2) . . no
C23 C24 1.402(2) . . no
C23 C28 1.394(2) . . no
C24 C25 1.388(2) . . no
C25 C26 1.382(2) . . no
C26 C27 1.382(3) . . no
C27 C28 1.385(3) . . no
C29 C30 1.396(2) . . no
C29 C34 1.403(2) . . no
C30 C31 1.387(2) . . no
C31 C32 1.379(2) . . no
C32 C33 1.384(2) . . no
C33 C34 1.390(2) . . no
C2 H2 0.9500 . . no
C3 H3 0.9500 . . no
C5 H5A 0.9800 . . no
C5 H5B 0.9800 . . no
C5 H5C 0.9800 . . no
C6 H6A 0.9800 . . no
C6 H6B 0.9800 . . no
C6 H6C 0.9800 . . no
C7 H7A 0.9800 . . no
C7 H7B 0.9800 . . no
C7 H7C 0.9800 . . no
C9 H9A 0.9800 . . no
C9 H9B 0.9800 . . no
C9 H9C 0.9800 . . no
C10 H10A 0.9800 . . no
C10 H10B 0.9800 . . no
C10 H10C 0.9800 . . no
C11 H11A 0.9800 . . no
C11 H11B 0.9800 . . no
C11 H11C 0.9800 . . no
C12 H12A 0.9800 . . no
C12 H12B 0.9800 . . no
C12 H12C 0.9800 . . no
C14 H14A 0.9800 . . no
C14 H14B 0.9800 . . no
C14 H14C 0.9800 . . no
C15 H15A 0.9800 . . no
C15 H15B 0.9800 . . no
C15 H15C 0.9800 . . no
C16 H16A 0.9800 . . no
C16 H16B 0.9800 . . no
C16 H16C 0.9800 . . no
C18 H18A 0.9800 . . no
C18 H18B 0.9800 . . no
C18 H18C 0.9800 . . no
C19 H19A 0.9800 . . no
C19 H19B 0.9800 . . no
C19 H19C 0.9800 . . no
C20 H20A 0.9800 . . no
C20 H20B 0.9800 . . no
C20 H20C 0.9800 . . no
C24 H24 0.9500 . . no
C25 H25 0.9500 . . no
C26 H26 0.9500 . . no
C27 H27 0.9500 . . no
C28 H28 0.9500 . . no
C30 H30 0.9500 . . no
C31 H31 0.9500 . . no
C32 H32 0.9500 . . no
C33 H33 0.9500 . . no
C34 H34 0.9500 . . no

loop_
_geom_hbond_atom_site_label_D
_geom_hbond_atom_site_label_H
_geom_hbond_atom_site_label_A
_geom_hbond_distance_DH
_geom_hbond_distance_HA
_geom_hbond_distance_DA
_geom_hbond_angle_DHA
_geom_hbond_site_symmetry_A
_geom_hbond_publ_flag
C5 H5B N1 0.9800 2.4900 3.133(2) 123.00 . yes
C6 H6A N1 0.9800 2.5800 3.216(2) 123.00 . yes
C9 H9C N1 0.9800 2.6000 3.230(2) 122.00 . yes
C10 H10C N1 0.9800 2.5400 3.164(2) 121.00 . yes

loop_
_geom_torsion_atom_site_label_1
_geom_torsion_atom_site_label_2
_geom_torsion_atom_site_label_3
_geom_torsion_atom_site_label_4
_geom_torsion
_geom_torsion_site_symmetry_1
_geom_torsion_site_symmetry_2
_geom_torsion_site_symmetry_3
_geom_torsion_site_symmetry_4
_geom_torsion_publ_flag
N1 Si1 Si2 C12 2.24(8) . . . . no
N1 Si1 Si2 C13 117.73(7) . . . . no
N1 Si1 Si2 C17 -113.96(7) . . . . no
C21 Si1 Si2 C12 156.52(8) . . . . no
C21 Si1 Si2 C13 -87.99(8) . . . . no
C21 Si1 Si2 C17 40.32(8) . . . . no
C22 Si1 Si2 C12 -151.78(8) . . . . no
C22 Si1 Si2 C13 -36.29(8) . . . . no
C22 Si1 Si2 C17 92.03(8) . . . . no
Si2 Si1 N1 C1 172.1(3) . . . . no
C21 Si1 N1 C1 17.7(3) . . . . no
C22 Si1 N1 C1 -34.9(3) . . . . no
Si2 Si1 C21 C22 102.48(9) . . . . no
Si2 Si1 C21 C23 -86.5(3) . . . . no
N1 Si1 C21 C22 -107.16(11) . . . . no
N1 Si1 C21 C23 63.9(3) . . . . no
C22 Si1 C21 C23 171.0(3) . . . . no
Si2 Si1 C22 C21 -106.88(9) . . . . no
Si2 Si1 C22 C29 70.7(3) . . . . no
N1 Si1 C22 C21 103.64(11) . . . . no
N1 Si1 C22 C29 -78.8(3) . . . . no
C21 Si1 C22 C29 177.5(3) . . . . no
Si1 Si2 C13 C14 -58.92(11) . . . . no
Si1 Si2 C13 C15 59.47(12) . . . . no
Si1 Si2 C13 C16 -177.17(10) . . . . no
C12 Si2 C13 C14 56.99(13) . . . . no
C12 Si2 C13 C15 175.38(12) . . . . no
C12 Si2 C13 C16 -61.26(13) . . . . no
C17 Si2 C13 C14 176.76(11) . . . . no
C17 Si2 C13 C15 -64.85(14) . . . . no
C17 Si2 C13 C16 58.52(14) . . . . no
Si1 Si2 C17 C18 -67.20(12) . . . . no
Si1 Si2 C17 C19 170.40(10) . . . . no
Si1 Si2 C17 C20 52.03(12) . . . . no
C12 Si2 C17 C18 175.88(12) . . . . no
C12 Si2 C17 C19 53.48(13) . . . . no
C12 Si2 C17 C20 -64.89(13) . . . . no
C13 Si2 C17 C18 55.82(14) . . . . no
C13 Si2 C17 C19 -66.58(14) . . . . no
C13 Si2 C17 C20 175.06(11) . . . . no
Si1 N1 C1 N2 98.9(3) . . . . no
Si1 N1 C1 N3 -85.4(3) . . . . no
C2 N2 C1 N1 176.54(16) . . . . no
C2 N2 C1 N3 0.07(16) . . . . no
C4 N2 C1 N1 0.3(2) . . . . no
C4 N2 C1 N3 -176.13(13) . . . . no
C1 N2 C2 C3 -0.44(18) . . . . no
C4 N2 C2 C3 175.75(14) . . . . no
C1 N2 C4 C5 58.48(19) . . . . no
C1 N2 C4 C6 -64.12(19) . . . . no
C1 N2 C4 C7 177.41(14) . . . . no
C2 N2 C4 C5 -117.13(17) . . . . no
C2 N2 C4 C6 120.27(17) . . . . no
C2 N2 C4 C7 1.8(2) . . . . no
C3 N3 C1 N1 -176.13(16) . . . . no
C3 N3 C1 N2 0.31(16) . . . . no
C8 N3 C1 N1 -6.6(3) . . . . no
C8 N3 C1 N2 169.83(13) . . . . no
C1 N3 C3 C2 -0.59(18) . . . . no
C8 N3 C3 C2 -170.12(14) . . . . no
C1 N3 C8 C9 -61.23(19) . . . . no
C1 N3 C8 C10 60.79(19) . . . . no
C1 N3 C8 C11 179.82(14) . . . . no
C3 N3 C8 C9 106.70(17) . . . . no
C3 N3 C8 C10 -131.29(16) . . . . no
C3 N3 C8 C11 -12.3(2) . . . . no
N2 C2 C3 N3 0.62(19) . . . . no
Si1 C21 C22 C29 -178.4(2) . . . . no
C23 C21 C22 Si1 -173.9(2) . . . . no
C23 C21 C22 C29 7.7(4) . . . . no
Si1 C21 C23 C24 -131.7(2) . . . . no
Si1 C21 C23 C28 45.3(3) . . . . no
C22 C21 C23 C24 35.8(3) . . . . no
C22 C21 C23 C28 -147.2(2) . . . . no
Si1 C22 C29 C30 6.7(4) . . . . no
Si1 C22 C29 C34 -170.5(2) . . . . no
C21 C22 C29 C30 -176.74(19) . . . . no
C21 C22 C29 C34 6.1(3) . . . . no
C21 C23 C24 C25 177.84(15) . . . . no
C28 C23 C24 C25 0.8(2) . . . . no
C21 C23 C28 C27 -178.32(17) . . . . no
C24 C23 C28 C27 -1.2(3) . . . . no
C23 C24 C25 C26 -0.1(3) . . . . no
C24 C25 C26 C27 -0.2(3) . . . . no
C25 C26 C27 C28 -0.3(3) . . . . no
C26 C27 C28 C23 1.0(3) . . . . no
C22 C29 C30 C31 -178.80(15) . . . . no
C34 C29 C30 C31 -1.5(2) . . . . no
C22 C29 C34 C33 177.69(15) . . . . no
C30 C29 C34 C33 0.5(2) . . . . no
C29 C30 C31 C32 1.2(3) . . . . no
C30 C31 C32 C33 0.3(3) . . . . no
C31 C32 C33 C34 -1.2(3) . . . . no
C32 C33 C34 C29 0.9(3) . . . . no
